data_4323671
loop_
_publ_author_name
'Akane Sato'
'Hayao Kobayashi'
'Toshio Naito'
'Fumiko Sakai'
'Akiko Kobayashi'

_publ_contact_author_address
; Molecular Assemblies Dynamics
  Institute for Molecular Science
  Myodaiji-cyo
  Okazaki, 444
  JAPAN
;
_publ_contact_author_email akane@ims.ac.jp
_publ_contact_author_fax 81(0564)54(2254)
_publ_contact_author_name 'Akane Sato'
_publ_contact_author_phone 81(0564)55(7427)
_publ_section_title
;
 Enhancement of the Dimensionality of Molecular \p Conductors by the
 Selone Substitution of M(dmit)2 (M = Ni, Pd) Systems: Newly Synthesized
 dmise Compounds [MexH4-xN][Ni(dmise)2]2 (x= 1-3) and Cs[Pd(dmise)2]2
 (dmise = 4,5-Dimercapto-1,3-dithiole-2-selone)
;
_journal_name_full 'Inorganic Chemistry'
_journal_page_first 5262
_journal_page_last 5269
_journal_paper_doi 10.1021/ic970507j
_journal_volume 36
_journal_year 1997
_chemical_formula_iupac '[(C H3) H 3 N][Ni (S4 C3 Se1)2]'
_chemical_formula_moiety 'C13 H6 N1 Ni2 S16 Se4'
_chemical_formula_sum 'C13 H6 N Ni2 S16 Se4'
_chemical_formula_weight 1122.4
_chemical_name_systematic ' Me3NH[Ni(dmise)2]2'
_space_group_IT_number 14
_symmetry_cell_setting monoclinic
_symmetry_space_group_name_Hall '-P 2ybc'
_symmetry_space_group_name_H-M 'P 1 21/c 1'
_audit_creation_method 'manual editing of form.cif'
_cell_angle_alpha 90
_cell_angle_beta 92.95(2)
_cell_angle_gamma 90
_cell_formula_units_Z 2
_cell_length_a 7.636(2)
_cell_length_b 9.545(3)
_cell_length_c 22.95(6)
_cell_measurement_reflns_used 25
_cell_measurement_temperature 296.2
_cell_measurement_theta_max 25.3
_cell_measurement_theta_min 20.8
_cell_volume 1671(4)
_computing_cell_refinement 'MSC/AFC Diffractometer Control'
_computing_data_collection 'MSC/AFC Diffractometer Control'
_computing_data_reduction teXsan
_computing_molecular_graphics ORTEP80(UNICSIII)
_computing_publication_material texsan
_computing_structure_refinement teXsan
_computing_structure_solution SHELX86
_diffrn_measurement_device_type 'RIGAKU AFC7R'
_diffrn_measurement_method \w--2\q
_diffrn_radiation_type 'Mo K\a'
_diffrn_radiation_wavelength 0.7107
_diffrn_reflns_av_R_equivalents 0.118
_diffrn_reflns_limit_h_max 9
_diffrn_reflns_limit_h_min 0
_diffrn_reflns_limit_k_max 12
_diffrn_reflns_limit_k_min 0
_diffrn_reflns_limit_l_max 29
_diffrn_reflns_limit_l_min -29
_diffrn_reflns_number 4289
_diffrn_reflns_theta_max 27.5
_diffrn_standards_decay_% -0.0314
_diffrn_standards_interval_count 150
_diffrn_standards_number 3
_exptl_absorpt_coefficient_mu 6.612
_exptl_absorpt_correction_T_max 1.000
_exptl_absorpt_correction_T_min 0.422
_exptl_absorpt_correction_type psi-scan
_exptl_absorpt_process_details '(North, Phillips & Mathews, 1968)'
_exptl_crystal_colour black
_exptl_crystal_density_diffrn 2.270
_exptl_crystal_density_method 'not measured'
_exptl_crystal_description plate
_exptl_crystal_F_000 1078.00
_exptl_crystal_size_max 0.50
_exptl_crystal_size_mid 0.3.0
_exptl_crystal_size_min 0.1
_refine_diff_density_max 2.00
_refine_diff_density_min -0.81
_refine_ls_extinction_method none
_refine_ls_goodness_of_fit_ref 2.38
_refine_ls_number_parameters 172
_refine_ls_number_reflns 1634
_refine_ls_R_factor_gt 0.058
_refine_ls_shift/su_max 0.17
_refine_ls_structure_factor_coef F
_refine_ls_weighting_details 'w = 1/[\s^2^(Fo) + 0.00011|Fo|^2^]'
_refine_ls_weighting_scheme calc
_refine_ls_wR_factor_ref 0.058
_reflns_number_total 3996
_reflns_threshold_expression F>3\s(F)
_cod_data_source_file ic970507j_3.cif
_cod_data_source_block MeH3N[Ni(dmise)2]2
_cod_original_cell_volume 1641.6(7)
_cod_original_sg_symbol_H-M 'P 21/c'
_cod_original_formula_sum 'C13 H6 N1 Ni2 S16 Se4'
_cod_database_code 4323671

loop_
_symmetry_equiv_pos_as_xyz
x,y,z
-x,1/2+y,1/2-z
-x,-y,-z
x,1/2-y,1/2+z

loop_
_atom_site_label
_atom_site_fract_x
_atom_site_fract_y
_atom_site_fract_z
_atom_site_U_iso_or_equiv
_atom_site_adp_type
_atom_site_type_symbol
Se1 0.0973(2) 0.4148(2) 0.28915(6) 0.0563(5) Uani Se
Se2 0.4266(2) 0.5840(2) -0.33389(6) 0.0611(5) Uani Se
Ni1 0.2612(2) 0.5059(2) -0.02214(7) 0.0374(4) Uani Ni
S1 0.2831(5) 0.6433(3) 0.0539(1) 0.043(1) Uani S
S2 0.1748(5) 0.3335(4) 0.0302(1) 0.050(1) Uani S
S3 0.3458(4) 0.6789(4) -0.0757(1) 0.043(1) Uani S
S4 0.2387(5) 0.3641(4) -0.0967(1) 0.043(1) Uani S
S5 0.2091(4) 0.5939(4) 0.1835(1) 0.044(1) Uani S
S6 0.1065(5) 0.3062(4) 0.1600(1) 0.044(1) Uani S
S7 0.4070(5) 0.6965(4) -0.2064(1) 0.044(1) Uani S
S8 0.3067(4) 0.4091(4) -0.2270(1) 0.0404(10) Uani S
N 0.184(4) 0.500(3) 0.500(1) 0.11(1) Uiso N
C1 0.219(1) 0.539(1) 0.1104(5) 0.036(4) Uani C
C2 0.171(1) 0.401(1) 0.0998(5) 0.035(4) Uani C
C3 0.347(1) 0.602(1) -0.1449(5) 0.036(4) Uani C
C4 0.302(2) 0.467(1) -0.1541(5) 0.033(4) Uani C
C5 0.138(1) 0.440(1) 0.2124(5) 0.037(4) Uani C
C6 0.380(2) 0.562(1) -0.2577(5) 0.044(4) Uani C
C8 0.104(5) 0.485(4) 0.447(2) 0.08(1) Uiso C

loop_
_atom_site_aniso_label
_atom_site_aniso_U_11
_atom_site_aniso_U_22
_atom_site_aniso_U_33
_atom_site_aniso_U_12
_atom_site_aniso_U_13
_atom_site_aniso_U_23
_atom_site_aniso_type_symbol
Se1 0.068(1) 0.080(1) 0.0209(7) 0.0137(9) 0.0053(7) 0.0040(8) Se
Se2 0.080(1) 0.084(1) 0.0199(8) 0.0022(10) 0.0066(7) 0.0054(8) Se
Ni1 0.0476(9) 0.0472(9) 0.0170(7) -0.0037(8) -0.0032(6) -0.0023(7) Ni
S1 0.063(2) 0.041(2) 0.025(2) -0.005(2) 0.000(2) -0.003(2) S
S2 0.079(3) 0.047(2) 0.023(2) -0.017(2) 0.002(2) -0.006(2) S
S3 0.063(2) 0.045(2) 0.021(2) -0.007(2) -0.002(2) -0.003(2) S
S4 0.064(2) 0.044(2) 0.022(2) -0.010(2) 0.003(2) -0.003(2) S
S5 0.061(2) 0.049(2) 0.022(2) 0.001(2) 0.001(2) -0.008(2) S
S6 0.059(2) 0.050(2) 0.024(2) -0.009(2) 0.000(2) 0.002(2) S
S7 0.057(2) 0.048(2) 0.027(2) -0.008(2) 0.001(2) 0.006(2) S
S8 0.054(2) 0.046(2) 0.022(2) 0.000(2) 0.001(2) -0.004(2) S
C1 0.037(7) 0.050(8) 0.019(6) -0.005(6) 0.001(5) -0.005(6) C
C2 0.037(7) 0.046(8) 0.020(6) 0.003(7) 0.002(5) 0.003(6) C
C3 0.039(8) 0.043(8) 0.026(7) -0.003(7) -0.005(6) -0.004(6) C
C4 0.039(7) 0.040(7) 0.019(6) 0.007(6) -0.003(5) 0.000(6) C
C5 0.025(7) 0.064(9) 0.023(7) 0.017(6) 0.000(5) 0.015(6) C
C6 0.044(8) 0.048(8) 0.041(8) -0.003(7) 0.010(7) -0.012(7) C

loop_
_atom_type_symbol
_atom_type_scat_dispersion_real
_atom_type_scat_dispersion_imag
_atom_type_scat_source
C .017 .009
; International Tables for X-ray Crystallography
  (Vol. IV)
;
N .029 .018
; International Tables for X-ray Crystallography
  (Vol. IV)
;

loop_
_geom_angle_atom_site_label_1
_geom_angle_atom_site_label_2
_geom_angle_atom_site_label_3
_geom_angle_site_symmetry_1
_geom_angle_site_symmetry_2
_geom_angle_site_symmetry_3
_geom_angle
_geom_angle_publ_flag
S1 Ni S2 . . . 92.3(2) yes
S1 Ni S3 . . . 88.1(2) yes
S1 Ni S4 . . . 178.6(2) yes
S2 Ni S3 . . . 179.4(2) yes
S2 Ni S4 . . . 86.2(2) yes
S3 Ni S4 . . . 93.3(2) yes
Ni S1 C1 . . . 103.1(5) yes
Ni S2 C2 . . . 103.8(6) yes
Ni S3 C3 . . . 101.1(6) yes
Ni S4 C4 . . . 102.3(5) yes
C1 S5 C5 . . . 98.1(7) yes
C2 S6 C5 . . . 96.7(7) yes
C3 S7 C6 . . . 96.7(8) yes
C4 S8 C6 . . . 97.8(7) yes
C8 N C8 . . . 87(2) yes
S1 C1 S5 . . . 124.3(9) yes
S1 C1 C2 . . . 120(1) yes
S5 C1 C2 . . . 115(1) yes
S2 C2 S6 . . . 123.6(10) yes
S2 C2 C1 . . . 120(1) yes
S6 C2 C1 . . . 115(1) yes
S3 C3 S7 . . . 120.8(9) yes
S3 C3 C4 . . . 122(1) yes
S7 C3 C4 . . . 116(1) yes
S4 C4 S8 . . . 123.8(9) yes
S4 C4 C3 . . . 120(1) yes
S8 C4 C3 . . . 115(1) yes
Se1 C5 S5 . . . 124.7(10) yes
Se1 C5 S6 . . . 121.6(9) yes
S5 C5 S6 . . . 113.8(8) yes
Se2 C6 S7 . . . 122.0(9) yes
Se2 C6 S8 . . . 124.6(9) yes
S7 C6 S8 . . . 113.4(9) yes

loop_
_geom_bond_atom_site_label_1
_geom_bond_atom_site_label_2
_geom_bond_site_symmetry_1
_geom_bond_site_symmetry_2
_geom_bond_distance
_geom_bond_publ_flag
Se1 C5 . . 1.79(1) yes
Se2 C6 . . 1.79(2) yes
Ni S1 . . 2.160(5) yes
Ni S2 . . 2.150(5) yes
Ni S3 . . 2.165(5) yes
Ni S4 . . 2.162(5) yes
S1 C1 . . 1.71(2) yes
S2 C2 . . 1.69(1) yes
S3 C3 . . 1.71(1) yes
S5 C1 . . 1.73(1) yes
S5 C5 . . 1.70(2) yes
S6 C2 . . 1.73(1) yes
S6 C5 . . 1.76(2) yes
S7 C3 . . 1.74(2) yes
S7 C6 . . 1.73(2) yes
S8 C4 . . 1.74(1) yes
S8 C6 . . 1.71(2) yes
N C8 . . 1.66(5) yes
C1 C2 . . 1.39(2) yes
C3 C4 . . 1.35(2) yes
